data_4127429
loop_
_publ_author_name
'Filonenko, Georgy A.'
'Sun, Dapeng'
'Weber, Manuela'
'M\"uller, Christian'
'Pidko, Evgeny A.'

_publ_contact_author
;
      Prof. Dr.Christian M\"uller
      Freie Universit\"at Berlin
      Institut f\"ur Chemie und Biochemie
      Anorganische Chemie      
      Fabeckstr. 34-36
      14195 Berlin
      Germany
;
_publ_section_title
;
 Multicolor Organometallic Mechanophores for Polymer Imaging Driven by
 Exciplex Level Interactions.
;
_journal_issue 24
_journal_name_full 'Journal of the American Chemical Society'
_journal_page_first 9687
_journal_page_last 9692
_journal_paper_doi 10.1021/jacs.9b04121
_journal_volume 141
_journal_year 2019
_chemical_formula_sum 'C59 H78 B Cu N6 O'
_chemical_formula_weight 961.62
_space_group_crystal_system monoclinic
_space_group_IT_number 14
_space_group_name_Hall '-P 2ybc'
_space_group_name_H-M_alt 'P 1 21/c 1'
_symmetry_space_group_name_Hall '-P 2ybc'
_symmetry_space_group_name_H-M 'P 1 21/c 1'
_atom_sites_solution_hydrogens geom
_audit_creation_method SHELXL-2018/3
_cell_angle_alpha 90
_cell_angle_beta 95.8111(4)
_cell_angle_gamma 90
_cell_formula_units_Z 4
_cell_length_a 13.56510(10)
_cell_length_b 10.43890(10)
_cell_length_c 37.6598(3)
_cell_measurement_reflns_used 9956
_cell_measurement_temperature 100(2)
_cell_measurement_theta_max 66.59
_cell_measurement_theta_min 2.36
_cell_volume 5305.40(8)
_computing_cell_refinement 'Bruker SAINT'
_computing_data_collection 'Bruker APEX3'
_computing_data_reduction 'Bruker SAINT'
_computing_structure_refinement 'SHELXL-2018/3 (Sheldrick, 2018)'
_computing_structure_solution 'SHELXT 2014/5 (Sheldrick, 2014)'
_diffrn_ambient_temperature 100(2)
_diffrn_measured_fraction_theta_full 0.994
_diffrn_measured_fraction_theta_max 0.994
_diffrn_measurement_device_type 'Bruker Photon CMOS Detector, D8 Venture'
_diffrn_measurement_method '\f and \w scans'
_diffrn_radiation_type CuK\a
_diffrn_radiation_wavelength 1.54178
_diffrn_reflns_av_R_equivalents 0.0588
_diffrn_reflns_av_unetI/netI 0.0490
_diffrn_reflns_Laue_measured_fraction_full 0.994
_diffrn_reflns_Laue_measured_fraction_max 0.994
_diffrn_reflns_limit_h_max 15
_diffrn_reflns_limit_h_min -16
_diffrn_reflns_limit_k_max 12
_diffrn_reflns_limit_k_min -10
_diffrn_reflns_limit_l_max 44
_diffrn_reflns_limit_l_min -32
_diffrn_reflns_number 35735
_diffrn_reflns_point_group_measured_fraction_full 0.994
_diffrn_reflns_point_group_measured_fraction_max 0.994
_diffrn_reflns_theta_full 66.823
_diffrn_reflns_theta_max 66.822
_diffrn_reflns_theta_min 2.358
_diffrn_source 'sealed tube'
_exptl_absorpt_coefficient_mu 0.920
_exptl_absorpt_correction_type multi-scan
_exptl_crystal_colour yellow
_exptl_crystal_density_diffrn 1.204
_exptl_crystal_description platelet
_exptl_crystal_F_000 2064
_exptl_crystal_size_max 0.200
_exptl_crystal_size_mid 0.190
_exptl_crystal_size_min 0.040
_exptl_transmission_factor_max 0.9091
_exptl_transmission_factor_min 0.8177
_refine_diff_density_max 1.279
_refine_diff_density_min -0.971
_refine_diff_density_rms 0.083
_refine_ls_extinction_coef 0.00029(5)
_refine_ls_extinction_expression Fc^*^=kFc[1+0.001xFc^2^\l^3^/sin(2\q)]^-1/4^
_refine_ls_extinction_method 'SHELXL-2018/3 (Sheldrick 2018)'
_refine_ls_goodness_of_fit_ref 1.101
_refine_ls_hydrogen_treatment constr
_refine_ls_matrix_type full
_refine_ls_number_parameters 614
_refine_ls_number_reflns 9391
_refine_ls_number_restraints 0
_refine_ls_restrained_S_all 1.101
_refine_ls_R_factor_all 0.1112
_refine_ls_R_factor_gt 0.0929
_refine_ls_shift/su_max 0.001
_refine_ls_shift/su_mean 0.000
_refine_ls_structure_factor_coef Fsqd
_refine_ls_weighting_details 'w=1/[\s^2^(Fo^2^)+(0.0311P)^2^+28.7222P] where P=(Fo^2^+2Fc^2^)/3'
_refine_ls_weighting_scheme calc
_refine_ls_wR_factor_gt 0.1934
_refine_ls_wR_factor_ref 0.2028
_reflns_Friedel_coverage 0.000
_reflns_number_gt 7630
_reflns_number_total 9391
_reflns_threshold_expression 'I > 2\s(I)'
_cod_data_source_file ja9b04121_si_005.cif
_cod_data_source_block GFE603_6_a
_cod_database_code 4127429
_shelx_shelxl_version_number 2018/3
_shelx_space_group_comment
;
The symmetry employed for this shelxl refinement is uniquely defined
by the following loop, which should always be used as a source of
symmetry information in preference to the above space-group names.
They are only intended as comments.
;
_shelx_estimated_absorpt_t_min 0.837
_shelx_estimated_absorpt_t_max 0.964

loop_
_space_group_symop_operation_xyz
'x, y, z'
'-x, y+1/2, -z+1/2'
'-x, -y, -z'
'x, -y-1/2, z-1/2'

loop_
_atom_site_label
_atom_site_type_symbol
_atom_site_fract_x
_atom_site_fract_y
_atom_site_fract_z
_atom_site_U_iso_or_equiv
_atom_site_adp_type
_atom_site_occupancy
_atom_site_site_symmetry_order
_atom_site_calc_flag
_atom_site_refinement_flags_posn
_atom_site_refinement_flags_adp
Cu1 Cu 0.59290(4) 0.09742(7) 0.36205(2) 0.0242(2) Uani 1 1 d . .
N1 N 0.4344(2) 0.0870(4) 0.34125(9) 0.0217(8) Uani 1 1 d . .
N2 N 0.5422(3) -0.0407(4) 0.39886(9) 0.0249(9) Uani 1 1 d . .
N3 N 0.5339(3) 0.2172(4) 0.40016(10) 0.0271(9) Uani 1 1 d . .
N4 N 0.7108(3) 0.1022(4) 0.46139(9) 0.0300(9) Uani 1 1 d . .
N5 N 0.7601(3) 0.0152(4) 0.32327(11) 0.0329(10) Uani 1 1 d . .
N6 N 0.7612(3) 0.2189(5) 0.33065(10) 0.0345(10) Uani 1 1 d . .
C1 C 0.4000(3) -0.0380(5) 0.35436(12) 0.0293(11) Uani 1 1 d . .
H1A H 0.420340 -0.107736 0.338846 0.035 Uiso 1 1 calc R U
H1AB H 0.326750 -0.038211 0.353181 0.035 Uiso 1 1 calc R U
C2 C 0.4433(4) -0.0615(5) 0.39231(12) 0.0287(11) Uani 1 1 d . .
C3 C 0.3860(4) -0.0977(6) 0.41881(12) 0.0336(11) Uani 1 1 d . .
H3 H 0.317540 -0.115992 0.413393 0.040 Uiso 1 1 calc R U
C4 C 0.4304(4) -0.1069(6) 0.45354(13) 0.0380(13) Uani 1 1 d . .
H4 H 0.392677 -0.130886 0.472388 0.046 Uiso 1 1 calc R U
C5 C 0.5302(4) -0.0807(5) 0.46029(12) 0.0301(11) Uani 1 1 d . .
H5 H 0.561426 -0.084976 0.484000 0.036 Uiso 1 1 calc R U
C6 C 0.5848(3) -0.0483(5) 0.43249(12) 0.0262(10) Uani 1 1 d . .
C7 C 0.6939(3) -0.0131(6) 0.43914(12) 0.0321(12) Uani 1 1 d . .
H7A H 0.730675 -0.085746 0.451040 0.039 Uiso 1 1 calc R U
H7AB H 0.720442 0.001561 0.415937 0.039 Uiso 1 1 calc R U
C8 C 0.3856(3) 0.1932(5) 0.35884(12) 0.0313(12) Uani 1 1 d . .
H8A H 0.316052 0.168936 0.361175 0.038 Uiso 1 1 calc R U
H8AB H 0.384605 0.269835 0.343306 0.038 Uiso 1 1 calc R U
C9 C 0.4350(4) 0.2280(5) 0.39522(12) 0.0291(11) Uani 1 1 d . .
C10 C 0.3790(4) 0.2705(6) 0.42166(12) 0.0389(13) Uani 1 1 d . .
H10 H 0.309139 0.279708 0.417187 0.047 Uiso 1 1 calc R U
C11 C 0.4278(5) 0.2991(6) 0.45487(13) 0.0508(17) Uani 1 1 d . .
H11 H 0.391909 0.330246 0.473458 0.061 Uiso 1 1 calc R U
C12 C 0.5288(4) 0.2820(6) 0.46067(13) 0.0423(14) Uani 1 1 d . .
H12 H 0.562897 0.298821 0.483495 0.051 Uiso 1 1 calc R U
C13 C 0.5798(4) 0.2405(5) 0.43315(12) 0.0317(11) Uani 1 1 d . .
C14 C 0.6896(4) 0.2178(5) 0.43922(12) 0.0340(12) Uani 1 1 d . .
H14A H 0.716715 0.206767 0.415983 0.041 Uiso 1 1 calc R U
H14B H 0.722213 0.293102 0.451332 0.041 Uiso 1 1 calc R U
C15 C 0.8113(4) 0.1035(7) 0.48245(13) 0.0426(14) Uani 1 1 d . .
C16 C 0.8199(4) -0.0121(7) 0.50692(16) 0.0548(17) Uani 1 1 d . .
H16A H 0.828466 -0.089537 0.492831 0.082 Uiso 1 1 calc R U
H16B H 0.759610 -0.019991 0.519049 0.082 Uiso 1 1 calc R U
H16C H 0.877276 -0.001606 0.524707 0.082 Uiso 1 1 calc R U
C17 C 0.8188(4) 0.2231(7) 0.50648(14) 0.0478(16) Uani 1 1 d . .
H17A H 0.821451 0.299916 0.491665 0.072 Uiso 1 1 calc R U
H17B H 0.879029 0.217910 0.523147 0.072 Uiso 1 1 calc R U
H17C H 0.760716 0.227482 0.519928 0.072 Uiso 1 1 calc R U
C18 C 0.8953(4) 0.1079(9) 0.45822(17) 0.067(2) Uani 1 1 d . .
H18A H 0.894130 0.029638 0.443817 0.101 Uiso 1 1 calc R U
H18B H 0.959034 0.114356 0.472893 0.101 Uiso 1 1 calc R U
H18C H 0.886528 0.182576 0.442444 0.101 Uiso 1 1 calc R U
C19 C 0.4167(3) 0.0973(5) 0.30068(10) 0.0225(9) Uani 1 1 d . .
C20 C 0.4576(3) 0.2249(5) 0.28903(12) 0.0288(11) Uani 1 1 d . .
H20A H 0.459438 0.224858 0.263080 0.043 Uiso 1 1 calc R U
H20B H 0.524795 0.237124 0.300758 0.043 Uiso 1 1 calc R U
H20C H 0.414936 0.294729 0.295755 0.043 Uiso 1 1 calc R U
C21 C 0.4740(3) -0.0090(5) 0.28404(11) 0.0257(10) Uani 1 1 d . .
H21A H 0.470962 0.004246 0.258194 0.039 Uiso 1 1 calc R U
H21B H 0.444476 -0.092128 0.288884 0.039 Uiso 1 1 calc R U
H21C H 0.543230 -0.007528 0.294362 0.039 Uiso 1 1 calc R U
C22 C 0.3063(3) 0.0851(5) 0.28753(11) 0.0272(11) Uani 1 1 d . .
H22A H 0.297330 0.093724 0.261488 0.041 Uiso 1 1 calc R U
H22B H 0.269046 0.152727 0.298346 0.041 Uiso 1 1 calc R U
H22C H 0.281935 0.001183 0.294353 0.041 Uiso 1 1 calc R U
C23 C 0.7106(4) 0.1100(6) 0.33774(14) 0.0402(8) Uani 1 1 d . .
C24 C 0.8417(4) 0.0652(7) 0.30798(14) 0.0443(16) Uani 1 1 d . .
H24 H 0.888656 0.017360 0.296389 0.053 Uiso 1 1 calc R U
C25 C 0.8417(4) 0.1895(6) 0.31249(15) 0.0435(14) Uani 1 1 d . .
H25 H 0.888412 0.248400 0.304725 0.052 Uiso 1 1 calc R U
C26 C 0.7346(4) -0.1184(5) 0.32485(14) 0.0402(8) Uani 1 1 d . .
H26 H 0.667716 -0.124166 0.333752 0.048 Uiso 1 1 calc R U
C27 C 0.8071(4) -0.1888(6) 0.35114(14) 0.0402(8) Uani 1 1 d . .
H27A H 0.784505 -0.277229 0.353710 0.060 Uiso 1 1 calc R U
H27B H 0.810956 -0.145740 0.374360 0.060 Uiso 1 1 calc R U
H27C H 0.872669 -0.189154 0.342378 0.060 Uiso 1 1 calc R U
C28 C 0.7268(5) -0.1777(7) 0.28765(16) 0.0554(17) Uani 1 1 d . .
H28A H 0.678733 -0.129347 0.271720 0.083 Uiso 1 1 calc R U
H28B H 0.704923 -0.266876 0.288937 0.083 Uiso 1 1 calc R U
H28C H 0.791739 -0.174882 0.278404 0.083 Uiso 1 1 calc R U
C29 C 0.7359(4) 0.3476(5) 0.34141(15) 0.0404(13) Uani 1 1 d . .
H29 H 0.677409 0.341371 0.355477 0.049 Uiso 1 1 calc R U
C30 C 0.7072(4) 0.4322(7) 0.30888(19) 0.0604(19) Uani 1 1 d . .
H30A H 0.766130 0.450632 0.296727 0.091 Uiso 1 1 calc R U
H30B H 0.678870 0.512710 0.316608 0.091 Uiso 1 1 calc R U
H30C H 0.658034 0.387610 0.292447 0.091 Uiso 1 1 calc R U
C31 C 0.8212(5) 0.4067(6) 0.36527(18) 0.0571(17) Uani 1 1 d . .
H31A H 0.879629 0.413159 0.352055 0.086 Uiso 1 1 calc R U
H31B H 0.836696 0.352718 0.386383 0.086 Uiso 1 1 calc R U
H31C H 0.802177 0.492416 0.372742 0.086 Uiso 1 1 calc R U
C32 C 0.1273(3) 0.7317(5) 0.35952(12) 0.0317(12) Uani 1 1 d . .
C33 C 0.0793(6) 0.7623(8) 0.38937(15) 0.078(3) Uani 1 1 d . .
H33 H 0.068371 0.696316 0.405895 0.093 Uiso 1 1 calc R U
C34 C 0.0468(8) 0.8857(10) 0.39597(18) 0.116(5) Uani 1 1 d . .
H34 H 0.016077 0.902352 0.417081 0.139 Uiso 1 1 calc R U
C35 C 0.0582(5) 0.9824(8) 0.3727(2) 0.078(3) Uani 1 1 d . .
H35 H 0.034643 1.065973 0.377220 0.094 Uiso 1 1 calc R U
C36 C 0.1048(4) 0.9577(6) 0.3424(2) 0.0580(19) Uani 1 1 d . .
H36 H 0.113275 1.023938 0.325634 0.070 Uiso 1 1 calc R U
C37 C 0.1389(4) 0.8344(5) 0.33678(15) 0.0380(13) Uani 1 1 d . .
H37 H 0.172219 0.819403 0.316156 0.046 Uiso 1 1 calc R U
C38 C 0.2768(3) 0.5930(5) 0.33748(12) 0.0255(10) Uani 1 1 d . .
C39 C 0.2857(4) 0.6242(5) 0.30154(12) 0.0296(11) Uani 1 1 d . .
H39 H 0.226857 0.636846 0.286025 0.036 Uiso 1 1 calc R U
C40 C 0.3764(4) 0.6374(5) 0.28759(13) 0.0333(12) Uani 1 1 d . .
H40 H 0.378410 0.657528 0.263071 0.040 Uiso 1 1 calc R U
C41 C 0.4622(4) 0.6213(6) 0.30927(15) 0.0411(13) Uani 1 1 d . .
H41 H 0.524387 0.633236 0.300187 0.049 Uiso 1 1 calc R U
C42 C 0.4580(4) 0.5873(6) 0.34483(15) 0.0419(14) Uani 1 1 d . .
H42 H 0.517569 0.572982 0.359864 0.050 Uiso 1 1 calc R U
C43 C 0.3665(4) 0.5741(5) 0.35847(13) 0.0341(12) Uani 1 1 d . .
H43 H 0.365264 0.551454 0.382858 0.041 Uiso 1 1 calc R U
C44 C 0.1654(3) 0.4983(5) 0.38849(12) 0.0318(12) Uani 1 1 d . .
C45 C 0.2147(4) 0.5410(6) 0.42073(12) 0.0352(12) Uani 1 1 d . .
H45 H 0.251624 0.618375 0.420953 0.042 Uiso 1 1 calc R U
C46 C 0.2113(4) 0.4728(6) 0.45289(13) 0.0448(16) Uani 1 1 d . .
H46 H 0.244910 0.505436 0.474359 0.054 Uiso 1 1 calc R U
C47 C 0.1596(5) 0.3589(7) 0.45341(16) 0.0549(18) Uani 1 1 d . .
H47 H 0.157487 0.313027 0.475111 0.066 Uiso 1 1 calc R U
C48 C 0.1119(5) 0.3135(7) 0.42269(16) 0.0562(17) Uani 1 1 d . .
H48 H 0.077227 0.234454 0.422870 0.067 Uiso 1 1 calc R U
C49 C 0.1130(4) 0.3809(6) 0.39069(14) 0.0398(13) Uani 1 1 d . .
H49 H 0.077505 0.347352 0.369697 0.048 Uiso 1 1 calc R U
C50 C 0.0931(3) 0.5195(5) 0.31912(11) 0.0255(10) Uani 1 1 d . .
C51 C 0.1190(4) 0.4002(5) 0.30526(14) 0.0354(12) Uani 1 1 d . .
H51 H 0.176708 0.358189 0.315939 0.043 Uiso 1 1 calc R U
C52 C 0.0646(4) 0.3416(6) 0.27700(15) 0.0403(13) Uani 1 1 d . .
H52 H 0.084451 0.260358 0.268849 0.048 Uiso 1 1 calc R U
C53 C -0.0183(4) 0.4006(6) 0.26055(14) 0.0409(13) Uani 1 1 d . .
H53 H -0.055337 0.361253 0.240714 0.049 Uiso 1 1 calc R U
C54 C -0.0478(4) 0.5188(6) 0.27325(13) 0.0353(12) Uani 1 1 d . .
H54 H -0.105235 0.560301 0.262199 0.042 Uiso 1 1 calc R U
C55 C 0.0076(3) 0.5754(5) 0.30218(12) 0.0271(10) Uani 1 1 d . .
H55 H -0.013753 0.655381 0.310735 0.032 Uiso 1 1 calc R U
B1 B 0.1649(4) 0.5833(6) 0.35184(13) 0.0260(12) Uani 1 1 d . .
O1L O 0.7619(4) 0.5692(6) 0.44850(13) 0.0850(19) Uani 1 1 d . .
C1L C 0.5895(7) 0.5886(8) 0.4402(3) 0.090(3) Uani 1 1 d . .
H1LA H 0.582965 0.540906 0.462231 0.134 Uiso 1 1 calc R U
H1LB H 0.582304 0.529707 0.419826 0.134 Uiso 1 1 calc R U
H1LC H 0.537836 0.654478 0.437065 0.134 Uiso 1 1 calc R U
C2L C 0.6803(7) 0.6454(10) 0.4422(3) 0.098(3) Uani 1 1 d . .
H2LA H 0.682962 0.710800 0.461261 0.118 Uiso 1 1 calc R U
H2LB H 0.685494 0.691192 0.419411 0.118 Uiso 1 1 calc R U
C3L C 0.8539(6) 0.6176(9) 0.44665(17) 0.072(2) Uani 1 1 d . .
H3LA H 0.861301 0.694368 0.462137 0.087 Uiso 1 1 calc R U
H3LB H 0.858684 0.646434 0.421843 0.087 Uiso 1 1 calc R U
C4L C 0.9330(7) 0.5361(9) 0.4563(2) 0.081(2) Uani 1 1 d . .
H4LA H 0.926981 0.501377 0.480211 0.122 Uiso 1 1 calc R U
H4LB H 0.995298 0.583760 0.456531 0.122 Uiso 1 1 calc R U
H4LC H 0.932581 0.465606 0.439143 0.122 Uiso 1 1 calc R U

loop_
_atom_site_aniso_label
_atom_site_aniso_U_11
_atom_site_aniso_U_22
_atom_site_aniso_U_33
_atom_site_aniso_U_23
_atom_site_aniso_U_13
_atom_site_aniso_U_12
Cu1 0.0191(3) 0.0391(4) 0.0152(3) -0.0004(3) 0.0059(2) -0.0017(3)
N1 0.0168(17) 0.035(2) 0.0130(17) 0.0004(16) 0.0010(13) 0.0006(16)
N2 0.0228(19) 0.037(2) 0.0152(18) 0.0029(16) 0.0040(14) 0.0041(17)
N3 0.028(2) 0.034(2) 0.0187(18) -0.0010(17) 0.0043(15) 0.0006(18)
N4 0.0243(19) 0.049(3) 0.0166(18) 0.0005(18) 0.0019(15) 0.0037(19)
N5 0.024(2) 0.043(3) 0.033(2) -0.014(2) 0.0096(17) -0.0076(19)
N6 0.0188(19) 0.058(3) 0.027(2) 0.011(2) 0.0059(16) -0.009(2)
C1 0.026(2) 0.045(3) 0.017(2) 0.005(2) 0.0025(18) -0.009(2)
C2 0.032(3) 0.037(3) 0.018(2) 0.003(2) 0.0071(19) -0.002(2)
C3 0.029(2) 0.047(3) 0.026(2) 0.003(2) 0.0076(19) -0.005(2)
C4 0.038(3) 0.056(4) 0.023(2) 0.010(2) 0.013(2) -0.004(3)
C5 0.034(3) 0.040(3) 0.016(2) 0.008(2) 0.0032(19) 0.005(2)
C6 0.028(2) 0.033(3) 0.018(2) 0.0009(19) 0.0047(18) 0.009(2)
C7 0.018(2) 0.059(4) 0.019(2) 0.002(2) 0.0019(18) 0.010(2)
C8 0.022(2) 0.049(3) 0.023(2) -0.004(2) 0.0032(18) 0.010(2)
C9 0.036(3) 0.035(3) 0.016(2) 0.001(2) 0.0036(19) 0.010(2)
C10 0.042(3) 0.054(4) 0.021(2) -0.002(2) 0.004(2) 0.022(3)
C11 0.070(4) 0.064(4) 0.018(2) -0.005(3) 0.004(2) 0.035(3)
C12 0.056(4) 0.051(4) 0.019(2) -0.003(2) -0.004(2) 0.019(3)
C13 0.041(3) 0.036(3) 0.017(2) 0.003(2) 0.000(2) 0.001(2)
C14 0.035(3) 0.048(3) 0.019(2) -0.001(2) 0.003(2) -0.007(2)
C15 0.026(2) 0.077(4) 0.025(2) 0.000(3) 0.001(2) 0.001(3)
C16 0.043(3) 0.079(5) 0.039(3) -0.001(3) -0.013(3) 0.015(3)
C17 0.037(3) 0.080(5) 0.025(3) -0.002(3) -0.004(2) -0.012(3)
C18 0.025(3) 0.129(7) 0.047(4) -0.010(4) 0.005(2) 0.007(4)
C19 0.020(2) 0.036(3) 0.0121(19) 0.0031(19) 0.0024(16) 0.002(2)
C20 0.029(2) 0.037(3) 0.020(2) 0.002(2) 0.0034(19) -0.002(2)
C21 0.029(2) 0.034(3) 0.015(2) 0.0033(19) 0.0044(18) 0.004(2)
C22 0.021(2) 0.043(3) 0.017(2) 0.003(2) -0.0024(17) -0.001(2)
C23 0.0437(18) 0.0386(19) 0.0402(17) -0.0096(15) 0.0131(14) -0.0024(15)
C24 0.019(2) 0.079(5) 0.037(3) -0.001(3) 0.015(2) -0.003(3)
C25 0.025(3) 0.056(4) 0.051(3) 0.011(3) 0.012(2) -0.007(3)
C26 0.0437(18) 0.0386(19) 0.0402(17) -0.0096(15) 0.0131(14) -0.0024(15)
C27 0.0437(18) 0.0386(19) 0.0402(17) -0.0096(15) 0.0131(14) -0.0024(15)
C28 0.052(4) 0.063(4) 0.052(4) -0.028(3) 0.012(3) -0.011(3)
C29 0.039(3) 0.032(3) 0.052(3) 0.015(3) 0.013(3) -0.001(2)
C30 0.035(3) 0.062(5) 0.083(5) 0.036(4) 0.006(3) 0.003(3)
C31 0.061(4) 0.044(4) 0.066(4) 0.014(3) 0.003(3) -0.013(3)
C32 0.025(2) 0.045(3) 0.023(2) -0.005(2) -0.0056(19) 0.013(2)
C33 0.109(6) 0.102(6) 0.023(3) 0.006(3) 0.012(3) 0.082(5)
C34 0.163(9) 0.152(9) 0.026(3) -0.026(5) -0.020(4) 0.130(8)
C35 0.070(5) 0.079(6) 0.076(5) -0.051(5) -0.039(4) 0.053(4)
C36 0.020(3) 0.034(3) 0.116(6) -0.012(4) -0.007(3) 0.003(2)
C37 0.022(2) 0.038(3) 0.055(3) -0.012(3) 0.009(2) 0.003(2)
C38 0.026(2) 0.027(3) 0.024(2) -0.001(2) 0.0081(18) 0.005(2)
C39 0.031(2) 0.032(3) 0.027(2) 0.002(2) 0.0072(19) 0.004(2)
C40 0.038(3) 0.036(3) 0.028(2) 0.001(2) 0.014(2) 0.001(2)
C41 0.031(3) 0.047(4) 0.049(3) 0.004(3) 0.020(2) 0.002(2)
C42 0.025(3) 0.058(4) 0.043(3) 0.006(3) 0.006(2) 0.010(3)
C43 0.028(2) 0.044(3) 0.031(3) 0.004(2) 0.009(2) 0.010(2)
C44 0.023(2) 0.050(3) 0.023(2) 0.007(2) 0.0081(18) 0.015(2)
C45 0.036(3) 0.046(3) 0.024(2) 0.004(2) 0.010(2) 0.020(2)
C46 0.057(4) 0.059(4) 0.020(2) -0.001(2) 0.006(2) 0.039(3)
C47 0.075(4) 0.059(4) 0.037(3) 0.017(3) 0.033(3) 0.020(4)
C48 0.064(4) 0.064(5) 0.045(4) 0.021(3) 0.026(3) -0.002(3)
C49 0.030(3) 0.055(4) 0.037(3) 0.013(3) 0.015(2) -0.001(3)
C50 0.022(2) 0.036(3) 0.020(2) 0.007(2) 0.0074(18) 0.004(2)
C51 0.030(3) 0.038(3) 0.040(3) -0.001(3) 0.011(2) 0.006(2)
C52 0.041(3) 0.039(3) 0.044(3) -0.010(3) 0.016(2) -0.009(3)
C53 0.042(3) 0.049(4) 0.032(3) -0.001(3) 0.006(2) -0.023(3)
C54 0.027(3) 0.047(3) 0.030(3) 0.013(2) -0.002(2) -0.011(2)
C55 0.026(2) 0.030(3) 0.026(2) 0.006(2) 0.0043(18) -0.001(2)
B1 0.022(2) 0.039(3) 0.019(2) 0.001(2) 0.0076(19) 0.009(2)
O1L 0.079(4) 0.124(5) 0.054(3) -0.001(3) 0.020(3) 0.045(4)
C1L 0.089(6) 0.066(6) 0.108(7) -0.022(5) -0.016(5) 0.015(5)
C2L 0.082(6) 0.087(7) 0.128(8) -0.028(6) 0.018(6) 0.002(5)
C3L 0.083(5) 0.105(7) 0.030(3) -0.009(4) 0.010(3) -0.011(5)
C4L 0.107(7) 0.083(6) 0.056(5) 0.002(4) 0.024(4) 0.018(5)

loop_
_atom_type_symbol
_atom_type_description
_atom_type_scat_dispersion_real
_atom_type_scat_dispersion_imag
_atom_type_scat_source
C C 0.0181 0.0091 'International Tables Vol C Tables 4.2.6.8 and 6.1.1.4'
H H 0.0000 0.0000 'International Tables Vol C Tables 4.2.6.8 and 6.1.1.4'
B B 0.0090 0.0039 'International Tables Vol C Tables 4.2.6.8 and 6.1.1.4'
Cu Cu -1.9646 0.5888 'International Tables Vol C Tables 4.2.6.8 and 6.1.1.4'
N N 0.0311 0.0180 'International Tables Vol C Tables 4.2.6.8 and 6.1.1.4'
O O 0.0492 0.0322 'International Tables Vol C Tables 4.2.6.8 and 6.1.1.4'

loop_
_geom_angle_atom_site_label_1
_geom_angle_atom_site_label_2
_geom_angle_atom_site_label_3
_geom_angle
C23 Cu1 N3 132.1(2)
C23 Cu1 N2 133.2(2)
N3 Cu1 N2 78.06(15)
C23 Cu1 N1 131.12(19)
N3 Cu1 N1 81.31(14)
N2 Cu1 N1 80.43(14)
C8 N1 C1 109.9(4)
C8 N1 C19 111.3(3)
C1 N1 C19 111.8(3)
C8 N1 Cu1 105.5(3)
C1 N1 Cu1 104.6(3)
C19 N1 Cu1 113.5(2)
C6 N2 C2 119.0(4)
C6 N2 Cu1 120.8(3)
C2 N2 Cu1 111.3(3)
C9 N3 C13 118.2(4)
C9 N3 Cu1 113.4(3)
C13 N3 Cu1 123.9(3)
C7 N4 C14 109.6(3)
C7 N4 C15 112.8(4)
C14 N4 C15 113.8(4)
C23 N5 C24 110.0(5)
C23 N5 C26 124.4(4)
C24 N5 C26 125.6(5)
C23 N6 C25 110.4(5)
C23 N6 C29 125.2(4)
C25 N6 C29 124.4(5)
N1 C1 C2 110.6(4)
N1 C1 H1A 109.5
C2 C1 H1A 109.5
N1 C1 H1AB 109.5
C2 C1 H1AB 109.5
H1A C1 H1AB 108.1
N2 C2 C3 122.1(4)
N2 C2 C1 115.4(4)
C3 C2 C1 122.5(4)
C2 C3 C4 118.6(5)
C2 C3 H3 120.7
C4 C3 H3 120.7
C5 C4 C3 119.0(4)
C5 C4 H4 120.5
C3 C4 H4 120.5
C4 C5 C6 120.0(4)
C4 C5 H5 120.0
C6 C5 H5 120.0
N2 C6 C5 121.1(4)
N2 C6 C7 117.4(4)
C5 C6 C7 121.4(4)
N4 C7 C6 112.6(4)
N4 C7 H7A 109.1
C6 C7 H7A 109.1
N4 C7 H7AB 109.1
C6 C7 H7AB 109.1
H7A C7 H7AB 107.8
N1 C8 C9 114.2(4)
N1 C8 H8A 108.7
C9 C8 H8A 108.7
N1 C8 H8AB 108.7
C9 C8 H8AB 108.7
H8A C8 H8AB 107.6
N3 C9 C10 122.8(4)
N3 C9 C8 116.9(4)
C10 C9 C8 120.3(4)
C9 C10 C11 118.0(5)
C9 C10 H10 121.0
C11 C10 H10 121.0
C12 C11 C10 119.5(5)
C12 C11 H11 120.3
C10 C11 H11 120.3
C13 C12 C11 119.3(5)
C13 C12 H12 120.3
C11 C12 H12 120.3
N3 C13 C12 122.0(5)
N3 C13 C14 117.9(4)
C12 C13 C14 120.1(4)
N4 C14 C13 110.3(4)
N4 C14 H14A 109.6
C13 C14 H14A 109.6
N4 C14 H14B 109.6
C13 C14 H14B 109.6
H14A C14 H14B 108.1
N4 C15 C16 108.9(5)
N4 C15 C18 112.0(4)
C16 C15 C18 111.7(6)
N4 C15 C17 108.6(5)
C16 C15 C17 107.0(4)
C18 C15 C17 108.5(5)
C15 C16 H16A 109.5
C15 C16 H16B 109.5
H16A C16 H16B 109.5
C15 C16 H16C 109.5
H16A C16 H16C 109.5
H16B C16 H16C 109.5
C15 C17 H17A 109.5
C15 C17 H17B 109.5
H17A C17 H17B 109.5
C15 C17 H17C 109.5
H17A C17 H17C 109.5
H17B C17 H17C 109.5
C15 C18 H18A 109.5
C15 C18 H18B 109.5
H18A C18 H18B 109.5
C15 C18 H18C 109.5
H18A C18 H18C 109.5
H18B C18 H18C 109.5
C20 C19 C21 107.6(4)
C20 C19 N1 108.9(4)
C21 C19 N1 109.0(3)
C20 C19 C22 110.6(4)
C21 C19 C22 109.2(4)
N1 C19 C22 111.5(3)
C19 C20 H20A 109.5
C19 C20 H20B 109.5
H20A C20 H20B 109.5
C19 C20 H20C 109.5
H20A C20 H20C 109.5
H20B C20 H20C 109.5
C19 C21 H21A 109.5
C19 C21 H21B 109.5
H21A C21 H21B 109.5
C19 C21 H21C 109.5
H21A C21 H21C 109.5
H21B C21 H21C 109.5
C19 C22 H22A 109.5
C19 C22 H22B 109.5
H22A C22 H22B 109.5
C19 C22 H22C 109.5
H22A C22 H22C 109.5
H22B C22 H22C 109.5
N5 C23 N6 104.6(4)
N5 C23 Cu1 128.1(4)
N6 C23 Cu1 127.3(4)
C25 C24 N5 107.9(5)
C25 C24 H24 126.1
N5 C24 H24 126.1
C24 C25 N6 107.2(5)
C24 C25 H25 126.4
N6 C25 H25 126.4
N5 C26 C27 110.8(5)
N5 C26 C28 110.5(5)
C27 C26 C28 112.6(5)
N5 C26 H26 107.6
C27 C26 H26 107.6
C28 C26 H26 107.6
C26 C27 H27A 109.5
C26 C27 H27B 109.5
H27A C27 H27B 109.5
C26 C27 H27C 109.5
H27A C27 H27C 109.5
H27B C27 H27C 109.5
C26 C28 H28A 109.5
C26 C28 H28B 109.5
H28A C28 H28B 109.5
C26 C28 H28C 109.5
H28A C28 H28C 109.5
H28B C28 H28C 109.5
N6 C29 C31 110.7(5)
N6 C29 C30 111.0(5)
C31 C29 C30 110.8(5)
N6 C29 H29 108.1
C31 C29 H29 108.1
C30 C29 H29 108.1
C29 C30 H30A 109.5
C29 C30 H30B 109.5
H30A C30 H30B 109.5
C29 C30 H30C 109.5
H30A C30 H30C 109.5
H30B C30 H30C 109.5
C29 C31 H31A 109.5
C29 C31 H31B 109.5
H31A C31 H31B 109.5
C29 C31 H31C 109.5
H31A C31 H31C 109.5
H31B C31 H31C 109.5
C37 C32 C33 114.3(5)
C37 C32 B1 123.6(4)
C33 C32 B1 122.0(5)
C32 C33 C34 122.6(8)
C32 C33 H33 118.7
C34 C33 H33 118.7
C35 C34 C33 121.0(7)
C35 C34 H34 119.5
C33 C34 H34 119.5
C34 C35 C36 119.1(6)
C34 C35 H35 120.5
C36 C35 H35 120.5
C35 C36 C37 118.9(7)
C35 C36 H36 120.5
C37 C36 H36 120.5
C32 C37 C36 124.0(6)
C32 C37 H37 118.0
C36 C37 H37 118.0
C43 C38 C39 114.9(4)
C43 C38 B1 125.3(4)
C39 C38 B1 119.7(4)
C40 C39 C38 123.4(5)
C40 C39 H39 118.3
C38 C39 H39 118.3
C41 C40 C39 119.7(5)
C41 C40 H40 120.2
C39 C40 H40 120.2
C40 C41 C42 119.5(5)
C40 C41 H41 120.3
C42 C41 H41 120.3
C41 C42 C43 120.2(5)
C41 C42 H42 119.9
C43 C42 H42 119.9
C38 C43 C42 122.2(5)
C38 C43 H43 118.9
C42 C43 H43 118.9
C45 C44 C49 115.0(5)
C45 C44 B1 121.2(5)
C49 C44 B1 123.7(4)
C44 C45 C46 122.1(6)
C44 C45 H45 119.0
C46 C45 H45 119.0
C47 C46 C45 120.5(6)
C47 C46 H46 119.8
C45 C46 H46 119.8
C48 C47 C46 119.3(5)
C48 C47 H47 120.4
C46 C47 H47 120.4
C47 C48 C49 121.0(6)
C47 C48 H48 119.5
C49 C48 H48 119.5
C48 C49 C44 122.2(6)
C48 C49 H49 118.9
C44 C49 H49 118.9
C55 C50 C51 115.3(4)
C55 C50 B1 125.5(4)
C51 C50 B1 119.2(4)
C52 C51 C50 123.0(5)
C52 C51 H51 118.5
C50 C51 H51 118.5
C53 C52 C51 120.0(5)
C53 C52 H52 120.0
C51 C52 H52 120.0
C52 C53 C54 119.4(5)
C52 C53 H53 120.3
C54 C53 H53 120.3
C55 C54 C53 119.6(5)
C55 C54 H54 120.2
C53 C54 H54 120.2
C54 C55 C50 122.6(5)
C54 C55 H55 118.7
C50 C55 H55 118.7
C50 B1 C44 111.4(4)
C50 B1 C38 105.9(3)
C44 B1 C38 112.4(4)
C50 B1 C32 109.9(4)
C44 B1 C32 109.4(4)
C38 B1 C32 107.8(4)
C3L O1L C2L 120.6(8)
C2L C1L H1LA 109.5
C2L C1L H1LB 109.5
H1LA C1L H1LB 109.5
C2L C1L H1LC 109.5
H1LA C1L H1LC 109.5
H1LB C1L H1LC 109.5
C1L C2L O1L 118.0(9)
C1L C2L H2LA 107.8
O1L C2L H2LA 107.8
C1L C2L H2LB 107.8
O1L C2L H2LB 107.8
H2LA C2L H2LB 107.1
O1L C3L C4L 116.7(8)
O1L C3L H3LA 108.1
C4L C3L H3LA 108.1
O1L C3L H3LB 108.1
C4L C3L H3LB 108.1
H3LA C3L H3LB 107.3
C3L C4L H4LA 109.5
C3L C4L H4LB 109.5
H4LA C4L H4LB 109.5
C3L C4L H4LC 109.5
H4LA C4L H4LC 109.5
H4LB C4L H4LC 109.5

loop_
_geom_bond_atom_site_label_1
_geom_bond_atom_site_label_2
_geom_bond_distance
Cu1 C23 1.923(5)
Cu1 N3 2.120(4)
Cu1 N2 2.160(4)
Cu1 N1 2.216(3)
N1 C8 1.481(6)
N1 C1 1.487(6)
N1 C19 1.526(5)
N2 C6 1.340(6)
N2 C2 1.358(6)
N3 C9 1.341(6)
N3 C13 1.354(6)
N4 C7 1.471(7)
N4 C14 1.479(7)
N4 C15 1.506(6)
N5 C23 1.343(7)
N5 C24 1.398(6)
N5 C26 1.440(7)
N6 C23 1.369(7)
N6 C25 1.381(7)
N6 C29 1.454(7)
C1 C2 1.509(6)
C1 H1A 0.9900
C1 H1AB 0.9900
C2 C3 1.378(6)
C3 C4 1.387(7)
C3 H3 0.9500
C4 C5 1.379(7)
C4 H4 0.9500
C5 C6 1.384(6)
C5 H5 0.9500
C6 C7 1.521(6)
C7 H7A 0.9900
C7 H7AB 0.9900
C8 C9 1.507(6)
C8 H8A 0.9900
C8 H8AB 0.9900
C9 C10 1.385(7)
C10 C11 1.388(7)
C10 H10 0.9500
C11 C12 1.377(8)
C11 H11 0.9500
C12 C13 1.373(7)
C12 H12 0.9500
C13 C14 1.502(7)
C14 H14A 0.9900
C14 H14B 0.9900
C15 C16 1.516(9)
C15 C18 1.531(7)
C15 C17 1.539(9)
C16 H16A 0.9800
C16 H16B 0.9800
C16 H16C 0.9800
C17 H17A 0.9800
C17 H17B 0.9800
C17 H17C 0.9800
C18 H18A 0.9800
C18 H18B 0.9800
C18 H18C 0.9800
C19 C20 1.524(7)
C19 C21 1.526(6)
C19 C22 1.534(6)
C20 H20A 0.9800
C20 H20B 0.9800
C20 H20C 0.9800
C21 H21A 0.9800
C21 H21B 0.9800
C21 H21C 0.9800
C22 H22A 0.9800
C22 H22B 0.9800
C22 H22C 0.9800
C24 C25 1.309(9)
C24 H24 0.9500
C25 H25 0.9500
C26 C27 1.514(8)
C26 C28 1.525(7)
C26 H26 1.0000
C27 H27A 0.9800
C27 H27B 0.9800
C27 H27C 0.9800
C28 H28A 0.9800
C28 H28B 0.9800
C28 H28C 0.9800
C29 C31 1.522(8)
C29 C30 1.529(8)
C29 H29 1.0000
C30 H30A 0.9800
C30 H30B 0.9800
C30 H30C 0.9800
C31 H31A 0.9800
C31 H31B 0.9800
C31 H31C 0.9800
C32 C37 1.391(8)
C32 C33 1.391(7)
C32 B1 1.666(8)
C33 C34 1.393(11)
C33 H33 0.9500
C34 C35 1.355(13)
C34 H34 0.9500
C35 C36 1.386(10)
C35 H35 0.9500
C36 C37 1.391(8)
C36 H36 0.9500
C37 H37 0.9500
C38 C43 1.396(7)
C38 C39 1.409(6)
C38 B1 1.665(6)
C39 C40 1.392(7)
C39 H39 0.9500
C40 C41 1.363(7)
C40 H40 0.9500
C41 C42 1.392(7)
C41 H41 0.9500
C42 C43 1.398(7)
C42 H42 0.9500
C43 H43 0.9500
C44 C45 1.399(7)
C44 C49 1.423(8)
C44 B1 1.640(7)
C45 C46 1.409(7)
C45 H45 0.9500
C46 C47 1.382(9)
C46 H46 0.9500
C47 C48 1.353(9)
C47 H47 0.9500
C48 C49 1.397(8)
C48 H48 0.9500
C49 H49 0.9500
C50 C55 1.394(6)
C50 C51 1.409(7)
C50 B1 1.633(7)
C51 C52 1.375(7)
C51 H51 0.9500
C52 C53 1.374(8)
C52 H52 0.9500
C53 C54 1.397(8)
C53 H53 0.9500
C54 C55 1.391(7)
C54 H54 0.9500
C55 H55 0.9500
O1L C3L 1.355(9)
O1L C2L 1.364(10)
C1L C2L 1.362(12)
C1L H1LA 0.9800
C1L H1LB 0.9800
C1L H1LC 0.9800
C2L H2LA 0.9900
C2L H2LB 0.9900
C3L C4L 1.390(11)
C3L H3LA 0.9900
C3L H3LB 0.9900
C4L H4LA 0.9800
C4L H4LB 0.9800
C4L H4LC 0.9800

loop_
_geom_torsion_atom_site_label_1
_geom_torsion_atom_site_label_2
_geom_torsion_atom_site_label_3
_geom_torsion_atom_site_label_4
_geom_torsion
C8 N1 C1 C2 -71.9(5)
C19 N1 C1 C2 164.0(4)
Cu1 N1 C1 C2 40.8(4)
C6 N2 C2 C3 -4.0(8)
Cu1 N2 C2 C3 -151.6(4)
C6 N2 C2 C1 174.1(4)
Cu1 N2 C2 C1 26.5(5)
N1 C1 C2 N2 -47.8(6)
N1 C1 C2 C3 130.3(5)
N2 C2 C3 C4 3.3(8)
C1 C2 C3 C4 -174.7(5)
C2 C3 C4 C5 -0.6(9)
C3 C4 C5 C6 -1.2(9)
C2 N2 C6 C5 2.1(7)
Cu1 N2 C6 C5 146.5(4)
C2 N2 C6 C7 -174.8(4)
Cu1 N2 C6 C7 -30.4(6)
C4 C5 C6 N2 0.5(8)
C4 C5 C6 C7 177.3(5)
C14 N4 C7 C6 -79.7(5)
C15 N4 C7 C6 152.3(4)
N2 C6 C7 N4 114.6(5)
C5 C6 C7 N4 -62.3(6)
C1 N1 C8 C9 83.1(5)
C19 N1 C8 C9 -152.6(4)
Cu1 N1 C8 C9 -29.1(5)
C13 N3 C9 C10 4.6(8)
Cu1 N3 C9 C10 161.6(4)
C13 N3 C9 C8 -176.2(5)
Cu1 N3 C9 C8 -19.1(6)
N1 C8 C9 N3 34.3(7)
N1 C8 C9 C10 -146.4(5)
N3 C9 C10 C11 -1.9(9)
C8 C9 C10 C11 178.9(5)
C9 C10 C11 C12 -1.4(9)
C10 C11 C12 C13 1.9(10)
C9 N3 C13 C12 -4.1(8)
Cu1 N3 C13 C12 -158.5(4)
C9 N3 C13 C14 175.1(5)
Cu1 N3 C13 C14 20.7(6)
C11 C12 C13 N3 0.9(9)
C11 C12 C13 C14 -178.3(6)
C7 N4 C14 C13 78.9(5)
C15 N4 C14 C13 -153.7(4)
N3 C13 C14 N4 -107.8(5)
C12 C13 C14 N4 71.4(6)
C7 N4 C15 C16 -60.3(5)
C14 N4 C15 C16 174.0(4)
C7 N4 C15 C18 63.8(7)
C14 N4 C15 C18 -62.0(7)
C7 N4 C15 C17 -176.4(4)
C14 N4 C15 C17 57.8(5)
C8 N1 C19 C20 59.2(4)
C1 N1 C19 C20 -177.5(4)
Cu1 N1 C19 C20 -59.5(4)
C8 N1 C19 C21 176.3(4)
C1 N1 C19 C21 -60.4(4)
Cu1 N1 C19 C21 57.5(4)
C8 N1 C19 C22 -63.1(5)
C1 N1 C19 C22 60.1(5)
Cu1 N1 C19 C22 178.1(3)
C24 N5 C23 N6 1.1(6)
C26 N5 C23 N6 178.6(5)
C24 N5 C23 Cu1 179.8(4)
C26 N5 C23 Cu1 -2.7(8)
C25 N6 C23 N5 -0.9(6)
C29 N6 C23 N5 -179.5(5)
C25 N6 C23 Cu1 -179.6(4)
C29 N6 C23 Cu1 1.9(8)
C23 N5 C24 C25 -0.9(7)
C26 N5 C24 C25 -178.4(5)
N5 C24 C25 N6 0.3(6)
C23 N6 C25 C24 0.4(6)
C29 N6 C25 C24 179.0(5)
C23 N5 C26 C27 -105.9(6)
C24 N5 C26 C27 71.2(6)
C23 N5 C26 C28 128.7(6)
C24 N5 C26 C28 -54.2(7)
C23 N6 C29 C31 120.2(6)
C25 N6 C29 C31 -58.1(7)
C23 N6 C29 C30 -116.2(5)
C25 N6 C29 C30 65.4(7)
C37 C32 C33 C34 -0.6(11)
B1 C32 C33 C34 -179.5(7)
C32 C33 C34 C35 1.8(14)
C33 C34 C35 C36 -1.2(13)
C34 C35 C36 C37 -0.4(10)
C33 C32 C37 C36 -1.1(8)
B1 C32 C37 C36 177.8(5)
C35 C36 C37 C32 1.6(9)
C43 C38 C39 C40 -0.9(8)
B1 C38 C39 C40 178.3(5)
C38 C39 C40 C41 -0.8(8)
C39 C40 C41 C42 2.3(9)
C40 C41 C42 C43 -2.2(9)
C39 C38 C43 C42 1.0(8)
B1 C38 C43 C42 -178.2(5)
C41 C42 C43 C38 0.5(9)
C49 C44 C45 C46 -0.6(7)
B1 C44 C45 C46 176.4(4)
C44 C45 C46 C47 1.0(8)
C45 C46 C47 C48 -0.1(9)
C46 C47 C48 C49 -1.1(9)
C47 C48 C49 C44 1.4(9)
C45 C44 C49 C48 -0.5(7)
B1 C44 C49 C48 -177.5(5)
C55 C50 C51 C52 0.1(7)
B1 C50 C51 C52 -177.8(5)
C50 C51 C52 C53 1.1(8)
C51 C52 C53 C54 -1.3(8)
C52 C53 C54 C55 0.4(7)
C53 C54 C55 C50 0.8(7)
C51 C50 C55 C54 -1.0(7)
B1 C50 C55 C54 176.7(4)
C55 C50 B1 C44 115.9(5)
C51 C50 B1 C44 -66.4(5)
C55 C50 B1 C38 -121.6(5)
C51 C50 B1 C38 56.0(6)
C55 C50 B1 C32 -5.5(6)
C51 C50 B1 C32 172.1(4)
C45 C44 B1 C50 -174.1(4)
C49 C44 B1 C50 2.6(6)
C45 C44 B1 C38 67.2(6)
C49 C44 B1 C38 -116.0(5)
C45 C44 B1 C32 -52.4(6)
C49 C44 B1 C32 124.3(5)
C43 C38 B1 C50 -143.5(5)
C39 C38 B1 C50 37.4(6)
C43 C38 B1 C44 -21.6(7)
C39 C38 B1 C44 159.3(5)
C43 C38 B1 C32 99.0(6)
C39 C38 B1 C32 -80.1(5)
C37 C32 B1 C50 -71.9(6)
C33 C32 B1 C50 106.8(6)
C37 C32 B1 C44 165.4(4)
C33 C32 B1 C44 -15.8(7)
C37 C32 B1 C38 43.0(6)
C33 C32 B1 C38 -138.3(6)
C3L O1L C2L C1L 172.3(8)
C2L O1L C3L C4L 174.9(7)
